data_7015439
loop_
_publ_author_name
'Lian, Ping'
'Wei, Huibo'
'Zheng, Chen'
'Nie, Yifan'
'Bian, Jiang'
'Bian, Zuqiang'
'Huang, Chunhui'

_publ_section_title
;
 Synthesis, characteristics and photoluminescent properties of novel
 Ir-Eu heteronuclear complexes containing 2-carboxyl-pyrimidine as a
 bridging ligand.
;
_journal_issue 20
_journal_name_full 'Dalton transactions (Cambridge, England : 2003)'
_journal_page_first 5476
_journal_page_last 5482
_journal_paper_doi 10.1039/c0dt01592j
_journal_volume 40
_journal_year 2011
_chemical_formula_sum 'C31 H31 Ir N4 O4'
_chemical_formula_weight 715.80
_chemical_name_systematic
;
?
;
_space_group_IT_number 14
_symmetry_cell_setting monoclinic
_symmetry_space_group_name_Hall '-P 2ybc'
_symmetry_space_group_name_H-M 'P 1 21/c 1'
_atom_sites_solution_hydrogens geom
_atom_sites_solution_primary direct
_atom_sites_solution_secondary difmap
_audit_creation_method SHELXL-97
_cell_angle_alpha 90.00
_cell_angle_beta 113.475(4)
_cell_angle_gamma 90.00
_cell_formula_units_Z 4
_cell_length_a 15.967(3)
_cell_length_b 12.373(2)
_cell_length_c 15.562(3)
_cell_measurement_reflns_used 10426
_cell_measurement_temperature 116(2)
_cell_measurement_theta_max 27.9
_cell_measurement_theta_min 1.4
_cell_volume 2820.0(9)
_computing_cell_refinement CrystalClear
_computing_data_collection CrystalClear
_computing_data_reduction CrystalClear
_computing_molecular_graphics 'Bruker SHELXTL'
_computing_publication_material 'CrystalStructure 3.8'
_computing_structure_refinement 'SHELXL-97 (Sheldrick, 1997)'
_computing_structure_solution 'SHELXS-97 (Sheldrick, 1990)'
_diffrn_ambient_temperature 116(2)
_diffrn_detector_area_resol_mean 14.63
_diffrn_measured_fraction_theta_full 0.998
_diffrn_measured_fraction_theta_max 0.998
_diffrn_measurement_device_type 'Rigaku Saturn CCD area detector'
_diffrn_measurement_method '\w and \f scans'
_diffrn_radiation_monochromator multilayer
_diffrn_radiation_source 'rotating anode'
_diffrn_radiation_type MoK\a
_diffrn_radiation_wavelength 0.71073
_diffrn_reflns_av_R_equivalents 0.0380
_diffrn_reflns_av_sigmaI/netI 0.0376
_diffrn_reflns_limit_h_max 18
_diffrn_reflns_limit_h_min -18
_diffrn_reflns_limit_k_max 12
_diffrn_reflns_limit_k_min -14
_diffrn_reflns_limit_l_max 18
_diffrn_reflns_limit_l_min -18
_diffrn_reflns_number 20719
_diffrn_reflns_theta_full 25.02
_diffrn_reflns_theta_max 25.02
_diffrn_reflns_theta_min 2.18
_diffrn_standards_decay_% 0
_diffrn_standards_interval_count 0
_diffrn_standards_interval_time 0
_diffrn_standards_number 0
_exptl_absorpt_coefficient_mu 4.778
_exptl_absorpt_correction_T_max 0.7011
_exptl_absorpt_correction_T_min 0.4483
_exptl_absorpt_correction_type multi-scan
_exptl_absorpt_process_details CrystalClear
_exptl_crystal_colour Colorless
_exptl_crystal_density_diffrn 1.686
_exptl_crystal_density_meas 0
_exptl_crystal_density_method 'not measured'
_exptl_crystal_description Prism
_exptl_crystal_F_000 1416
_exptl_crystal_size_max 0.20
_exptl_crystal_size_mid 0.10
_exptl_crystal_size_min 0.08
_refine_diff_density_max 1.110
_refine_diff_density_min -0.898
_refine_diff_density_rms 0.100
_refine_ls_extinction_method none
_refine_ls_goodness_of_fit_ref 1.112
_refine_ls_hydrogen_treatment constr
_refine_ls_matrix_type full
_refine_ls_number_parameters 365
_refine_ls_number_reflns 4964
_refine_ls_number_restraints 0
_refine_ls_restrained_S_all 1.112
_refine_ls_R_factor_all 0.0251
_refine_ls_R_factor_gt 0.0220
_refine_ls_shift/su_max 0.003
_refine_ls_shift/su_mean 0.000
_refine_ls_structure_factor_coef Fsqd
_refine_ls_weighting_details 'calc w=1/[\s^2^(Fo^2^)+(0.0210P)^2^+0.0000P] where P=(Fo^2^+2Fc^2^)/3'
_refine_ls_weighting_scheme calc
_refine_ls_wR_factor_gt 0.0527
_refine_ls_wR_factor_ref 0.0536
_reflns_number_gt 4384
_reflns_number_total 4964
_reflns_threshold_expression >2sigma(I)
_cod_data_source_file c0dt01592j.txt
_cod_data_source_block m100109e1
_cod_depositor_comments
;
The following automatic conversions were performed:
'_symmetry_cell_setting' value 'Monoclinic' changed to 'monoclinic'
according to '/home/saulius/struct/CIF-dictionaries/cif_core.dic'
dictionary named 'cif_core.dic' version 2.4.1 from
2010-06-29.

'_exptl_absorpt_correction_type' value 'MULTI-SCAN' changed
to 'multi-scan' according to
'/home/saulius/struct/CIF-dictionaries/cif_core.dic' dictionary named
'cif_core.dic' version 2.4.1 from
2010-06-29.

'_refine_ls_hydrogen_treatment' value 'CONSTR' changed to
'constr' according to '/home/saulius/struct/CIF-dictionaries/cif_core.dic'
dictionary named 'cif_core.dic' version 2.4.1 from 2010-06-29.

Automatic conversion script
Id: cif_fix_enum 1555 2011-01-17 13:19:09Z saulius 
;
_cod_original_cell_volume 2819.9(10)
_cod_original_sg_symbol_H-M P2(1)/c
_cod_database_code 7015439

loop_
_symmetry_equiv_pos_as_xyz
'x, y, z'
'-x, y+1/2, -z+1/2'
'-x, -y, -z'
'x, -y-1/2, z-1/2'

loop_
_atom_site_label
_atom_site_type_symbol
_atom_site_fract_x
_atom_site_fract_y
_atom_site_fract_z
_atom_site_U_iso_or_equiv
_atom_site_adp_type
_atom_site_occupancy
_atom_site_symmetry_multiplicity
_atom_site_calc_flag
_atom_site_refinement_flags
_atom_site_disorder_assembly
_atom_site_disorder_group
Ir1 Ir 0.280091(8) 0.401108(11) 0.207306(8) 0.01105(6) Uani 1 1 d . . .
O1 O 0.18572(15) 0.2730(2) 0.13287(15) 0.0181(6) Uani 1 1 d . . .
O2 O 0.06940(18) 0.1765(2) 0.13712(17) 0.0328(7) Uani 1 1 d . . .
N1 N 0.23186(17) 0.3411(2) 0.30795(18) 0.0127(6) Uani 1 1 d . . .
N2 N 0.14070(18) 0.2023(2) 0.33138(19) 0.0186(7) Uani 1 1 d . . .
N3 N 0.17645(17) 0.5061(2) 0.14064(18) 0.0144(6) Uani 1 1 d . . .
N4 N 0.39122(17) 0.3049(2) 0.27117(17) 0.0133(6) Uani 1 1 d . . .
C1 C 0.2624(2) 0.3688(3) 0.3991(2) 0.0169(8) Uani 1 1 d . . .
H1 H 0.3023 0.4268 0.4213 0.020 Uiso 1 1 calc R . .
C2 C 0.2353(2) 0.3123(3) 0.4592(2) 0.0195(8) Uani 1 1 d . . .
H2 H 0.2571 0.3298 0.5225 0.023 Uiso 1 1 calc R . .
C3 C 0.1749(2) 0.2290(3) 0.4229(2) 0.0200(8) Uani 1 1 d . . .
H3 H 0.1568 0.1892 0.4632 0.024 Uiso 1 1 calc R . .
C4 C 0.1713(2) 0.2592(3) 0.2783(2) 0.0144(7) Uani 1 1 d . . .
C5 C 0.1375(2) 0.2326(3) 0.1743(2) 0.0188(8) Uani 1 1 d . . .
C6 C 0.1124(2) 0.5359(3) 0.1718(2) 0.0198(8) Uani 1 1 d . . .
H6 H 0.1159 0.5082 0.2287 0.024 Uiso 1 1 calc R . .
C7 C 0.0424(3) 0.6053(3) 0.1238(3) 0.0269(10) Uani 1 1 d . . .
H7 H -0.0006 0.6239 0.1476 0.032 Uiso 1 1 calc R . .
C8 C 0.0368(2) 0.6469(3) 0.0393(3) 0.0288(9) Uani 1 1 d . . .
H8 H -0.0104 0.6935 0.0050 0.035 Uiso 1 1 calc R . .
C9 C 0.1028(2) 0.6180(3) 0.0064(3) 0.0242(9) Uani 1 1 d . . .
H9 H 0.1002 0.6459 -0.0501 0.029 Uiso 1 1 calc R . .
C10 C 0.1724(2) 0.5479(3) 0.0573(2) 0.0168(8) Uani 1 1 d . . .
C11 C 0.2480(2) 0.5116(3) 0.0334(2) 0.0164(8) Uani 1 1 d . . .
C12 C 0.2573(2) 0.5418(3) -0.0492(2) 0.0211(8) Uani 1 1 d . . .
H12 H 0.2149 0.5878 -0.0918 0.025 Uiso 1 1 calc R . .
C13 C 0.3303(2) 0.5028(3) -0.0670(2) 0.0252(9) Uani 1 1 d . . .
H13 H 0.3367 0.5218 -0.1220 0.030 Uiso 1 1 calc R . .
C14 C 0.3936(3) 0.4354(3) -0.0029(2) 0.0218(9) Uani 1 1 d . . .
H14 H 0.4424 0.4094 -0.0149 0.026 Uiso 1 1 calc R . .
C15 C 0.3851(2) 0.4061(3) 0.0795(2) 0.0162(8) Uani 1 1 d . . .
H15 H 0.4289 0.3614 0.1221 0.019 Uiso 1 1 calc R . .
C16 C 0.3113(2) 0.4428(3) 0.0995(2) 0.0138(7) Uani 1 1 d . . .
C17 C 0.3935(2) 0.1976(3) 0.2560(2) 0.0164(8) Uani 1 1 d . . .
H17 H 0.3416 0.1646 0.2127 0.020 Uiso 1 1 calc R . .
C18 C 0.4692(2) 0.1357(3) 0.3019(2) 0.0195(8) Uani 1 1 d . . .
H18 H 0.4685 0.0620 0.2900 0.023 Uiso 1 1 calc R . .
C19 C 0.5467(2) 0.1844(3) 0.3664(2) 0.0202(8) Uani 1 1 d . . .
H19 H 0.5992 0.1440 0.3977 0.024 Uiso 1 1 calc R . .
C20 C 0.5452(2) 0.2937(3) 0.3836(2) 0.0195(8) Uani 1 1 d . . .
H20 H 0.5965 0.3272 0.4277 0.023 Uiso 1 1 calc R . .
C21 C 0.4669(2) 0.3535(3) 0.3349(2) 0.0135(7) Uani 1 1 d . . .
C22 C 0.4549(2) 0.4693(3) 0.3453(2) 0.0146(8) Uani 1 1 d . . .
C23 C 0.5228(2) 0.5355(3) 0.4082(2) 0.0190(8) Uani 1 1 d . . .
H23 H 0.5799 0.5068 0.4443 0.023 Uiso 1 1 calc R . .
C24 C 0.5051(2) 0.6432(3) 0.4166(2) 0.0209(8) Uani 1 1 d . . .
H24 H 0.5499 0.6873 0.4587 0.025 Uiso 1 1 calc R . .
C25 C 0.4198(2) 0.6853(3) 0.3617(2) 0.0219(8) Uani 1 1 d . . .
H25 H 0.4076 0.7578 0.3674 0.026 Uiso 1 1 calc R . .
C26 C 0.3525(2) 0.6204(3) 0.2984(2) 0.0188(8) Uani 1 1 d . . .
H26 H 0.2962 0.6507 0.2620 0.023 Uiso 1 1 calc R . .
C27 C 0.3670(2) 0.5105(3) 0.2878(2) 0.0163(8) Uani 1 1 d . . .
O3 O 0.2369(2) 0.9206(3) 0.0054(3) 0.0637(11) Uani 1 1 d . . .
H3A H 0.1884 0.9349 -0.0382 0.096 Uiso 1 1 calc R . .
C28 C 0.2194(4) 0.8727(5) 0.0782(4) 0.0707(18) Uani 1 1 d . . .
H28A H 0.2402 0.7983 0.0851 0.085 Uiso 1 1 calc R . .
H28B H 0.1539 0.8717 0.0609 0.085 Uiso 1 1 calc R . .
C29 C 0.2618(4) 0.9257(6) 0.1656(5) 0.098(3) Uani 1 1 d . . .
H29A H 0.3264 0.9298 0.1821 0.148 Uiso 1 1 calc R . .
H29B H 0.2503 0.8860 0.2127 0.148 Uiso 1 1 calc R . .
H29C H 0.2373 0.9974 0.1611 0.148 Uiso 1 1 calc R . .
O4 O -0.0638(2) 1.0391(3) 0.1344(2) 0.0492(8) Uani 1 1 d . . .
H4 H -0.0304 1.0919 0.1527 0.074 Uiso 1 1 calc R . .
C30 C -0.0117(3) 0.9482(4) 0.1228(3) 0.0483(13) Uani 1 1 d . . .
H30A H 0.0256 0.9716 0.0900 0.058 Uiso 1 1 calc R . .
H30B H -0.0530 0.8925 0.0856 0.058 Uiso 1 1 calc R . .
C31 C 0.0483(3) 0.9032(4) 0.2164(3) 0.0525(14) Uani 1 1 d . . .
H31A H 0.0850 0.9601 0.2552 0.079 Uiso 1 1 calc R . .
H31B H 0.0871 0.8484 0.2085 0.079 Uiso 1 1 calc R . .
H31C H 0.0110 0.8723 0.2456 0.079 Uiso 1 1 calc R . .

loop_
_atom_site_aniso_label
_atom_site_aniso_U_11
_atom_site_aniso_U_22
_atom_site_aniso_U_33
_atom_site_aniso_U_23
_atom_site_aniso_U_13
_atom_site_aniso_U_12
Ir1 0.00951(9) 0.01195(9) 0.01146(8) 0.00018(6) 0.00393(6) -0.00029(5)
O1 0.0179(13) 0.0206(15) 0.0158(11) -0.0003(11) 0.0066(11) -0.0017(11)
O2 0.0314(16) 0.041(2) 0.0234(13) -0.0077(14) 0.0084(13) -0.0258(14)
N1 0.0102(15) 0.0128(17) 0.0158(14) 0.0020(13) 0.0061(12) 0.0020(12)
N2 0.0160(16) 0.0206(18) 0.0209(15) 0.0055(15) 0.0093(13) -0.0009(14)
N3 0.0095(15) 0.0169(17) 0.0157(14) -0.0013(13) 0.0038(12) -0.0021(13)
N4 0.0146(15) 0.0154(17) 0.0125(13) 0.0016(13) 0.0080(12) 0.0007(13)
C1 0.0131(19) 0.020(2) 0.0165(17) -0.0011(16) 0.0051(15) -0.0020(15)
C2 0.0190(19) 0.027(2) 0.0126(16) 0.0010(17) 0.0062(15) 0.0015(17)
C3 0.0171(19) 0.026(2) 0.0200(18) 0.0070(17) 0.0103(16) 0.0024(16)
C4 0.0100(17) 0.015(2) 0.0165(17) 0.0008(15) 0.0033(14) 0.0006(14)
C5 0.018(2) 0.020(2) 0.0178(18) 0.0003(17) 0.0066(16) -0.0008(16)
C6 0.0177(19) 0.021(2) 0.0223(18) 0.0036(17) 0.0095(17) 0.0035(16)
C7 0.020(2) 0.029(2) 0.032(2) 0.0064(19) 0.0109(18) 0.0093(17)
C8 0.019(2) 0.032(2) 0.030(2) 0.008(2) 0.0040(18) 0.0108(18)
C9 0.022(2) 0.026(2) 0.0206(19) 0.0102(17) 0.0046(17) 0.0024(17)
C10 0.0138(18) 0.017(2) 0.0151(17) -0.0005(16) 0.0016(15) -0.0050(16)
C11 0.0176(19) 0.016(2) 0.0153(16) -0.0028(16) 0.0056(15) -0.0062(16)
C12 0.021(2) 0.022(2) 0.0164(18) 0.0041(17) 0.0033(16) -0.0050(17)
C13 0.033(2) 0.031(2) 0.0153(18) -0.0015(18) 0.0133(17) -0.0090(19)
C14 0.027(2) 0.023(2) 0.0222(19) -0.0016(18) 0.0169(18) -0.0056(17)
C15 0.0141(19) 0.016(2) 0.0200(18) -0.0029(16) 0.0086(16) -0.0024(15)
C16 0.0144(18) 0.0114(18) 0.0167(17) -0.0018(15) 0.0073(15) -0.0033(15)
C17 0.0182(19) 0.016(2) 0.0183(17) -0.0027(17) 0.0107(15) -0.0016(16)
C18 0.025(2) 0.016(2) 0.0213(18) -0.0007(17) 0.0128(17) 0.0055(16)
C19 0.019(2) 0.024(2) 0.0207(18) 0.0064(18) 0.0108(16) 0.0112(16)
C20 0.0130(18) 0.026(2) 0.0164(17) 0.0036(18) 0.0025(15) 0.0002(16)
C21 0.0121(18) 0.017(2) 0.0131(16) 0.0026(16) 0.0066(15) 0.0004(15)
C22 0.0155(18) 0.018(2) 0.0123(16) 0.0030(15) 0.0081(15) -0.0001(15)
C23 0.0163(19) 0.021(2) 0.0176(17) 0.0004(17) 0.0042(16) -0.0029(16)
C24 0.023(2) 0.020(2) 0.0196(18) -0.0072(17) 0.0085(17) -0.0102(17)
C25 0.026(2) 0.015(2) 0.0249(19) -0.0015(17) 0.0107(17) -0.0039(17)
C26 0.019(2) 0.016(2) 0.0203(18) 0.0013(16) 0.0065(17) 0.0017(15)
C27 0.0157(19) 0.021(2) 0.0136(16) 0.0053(16) 0.0068(15) 0.0010(16)
O3 0.037(2) 0.092(3) 0.060(2) 0.042(2) 0.0168(18) 0.004(2)
C28 0.052(4) 0.098(5) 0.060(4) -0.001(4) 0.020(3) -0.031(3)
C29 0.062(4) 0.152(8) 0.084(5) -0.061(5) 0.031(4) -0.040(4)
O4 0.0357(18) 0.048(2) 0.064(2) 0.008(2) 0.0193(18) -0.0096(16)
C30 0.034(3) 0.042(3) 0.063(3) -0.008(3) 0.013(3) -0.016(2)
C31 0.047(3) 0.056(4) 0.053(3) 0.005(3) 0.017(3) -0.002(3)

loop_
_atom_type_symbol
_atom_type_description
_atom_type_scat_dispersion_real
_atom_type_scat_dispersion_imag
_atom_type_scat_source
C C 0.0033 0.0016 'International Tables Vol C Tables 4.2.6.8 and 6.1.1.4'
H H 0.0000 0.0000 'International Tables Vol C Tables 4.2.6.8 and 6.1.1.4'
N N 0.0061 0.0033 'International Tables Vol C Tables 4.2.6.8 and 6.1.1.4'
O O 0.0106 0.0060 'International Tables Vol C Tables 4.2.6.8 and 6.1.1.4'
Ir Ir -1.4442 7.9887 'International Tables Vol C Tables 4.2.6.8 and 6.1.1.4'

loop_
_geom_angle_atom_site_label_1
_geom_angle_atom_site_label_2
_geom_angle_atom_site_label_3
_geom_angle
_geom_angle_site_symmetry_1
_geom_angle_site_symmetry_3
_geom_angle_publ_flag
C27 Ir1 C16 90.48(13) . . ?
C27 Ir1 N3 96.24(13) . . ?
C16 Ir1 N3 80.27(12) . . ?
C27 Ir1 N4 80.60(13) . . ?
C16 Ir1 N4 95.78(12) . . ?
N3 Ir1 N4 174.96(10) . . ?
C27 Ir1 N1 98.05(11) . . ?
C16 Ir1 N1 171.44(12) . . ?
N3 Ir1 N1 97.95(10) . . ?
N4 Ir1 N1 86.42(10) . . ?
C27 Ir1 O1 173.88(10) . . ?
C16 Ir1 O1 95.29(11) . . ?
N3 Ir1 O1 86.75(10) . . ?
N4 Ir1 O1 96.77(10) . . ?
N1 Ir1 O1 76.21(9) . . ?
C5 O1 Ir1 116.3(2) . . ?
C1 N1 C4 117.4(3) . . ?
C1 N1 Ir1 126.8(2) . . ?
C4 N1 Ir1 115.4(2) . . ?
C4 N2 C3 115.9(3) . . ?
C6 N3 C10 118.7(3) . . ?
C6 N3 Ir1 124.9(2) . . ?
C10 N3 Ir1 116.4(2) . . ?
C17 N4 C21 118.9(3) . . ?
C17 N4 Ir1 124.6(2) . . ?
C21 N4 Ir1 116.4(2) . . ?
N1 C1 C2 120.6(3) . . ?
N1 C1 H1 119.7 . . ?
C2 C1 H1 119.7 . . ?
C3 C2 C1 117.7(3) . . ?
C3 C2 H2 121.2 . . ?
C1 C2 H2 121.2 . . ?
N2 C3 C2 122.9(3) . . ?
N2 C3 H3 118.6 . . ?
C2 C3 H3 118.6 . . ?
N2 C4 N1 125.5(3) . . ?
N2 C4 C5 119.2(3) . . ?
N1 C4 C5 115.3(3) . . ?
O2 C5 O1 125.5(3) . . ?
O2 C5 C4 119.7(3) . . ?
O1 C5 C4 114.8(3) . . ?
N3 C6 C7 123.1(3) . . ?
N3 C6 H6 118.4 . . ?
C7 C6 H6 118.4 . . ?
C6 C7 C8 118.8(3) . . ?
C6 C7 H7 120.6 . . ?
C8 C7 H7 120.6 . . ?
C7 C8 C9 119.0(4) . . ?
C7 C8 H8 120.5 . . ?
C9 C8 H8 120.5 . . ?
C10 C9 C8 120.3(3) . . ?
C10 C9 H9 119.8 . . ?
C8 C9 H9 119.8 . . ?
N3 C10 C9 120.1(3) . . ?
N3 C10 C11 112.9(3) . . ?
C9 C10 C11 127.0(3) . . ?
C12 C11 C16 121.6(3) . . ?
C12 C11 C10 123.3(3) . . ?
C16 C11 C10 115.1(3) . . ?
C13 C12 C11 119.6(3) . . ?
C13 C12 H12 120.2 . . ?
C11 C12 H12 120.2 . . ?
C14 C13 C12 119.7(3) . . ?
C14 C13 H13 120.2 . . ?
C12 C13 H13 120.2 . . ?
C13 C14 C15 120.9(3) . . ?
C13 C14 H14 119.6 . . ?
C15 C14 H14 119.6 . . ?
C14 C15 C16 121.1(3) . . ?
C14 C15 H15 119.4 . . ?
C16 C15 H15 119.4 . . ?
C11 C16 C15 117.0(3) . . ?
C11 C16 Ir1 115.1(2) . . ?
C15 C16 Ir1 127.8(3) . . ?
N4 C17 C18 122.6(3) . . ?
N4 C17 H17 118.7 . . ?
C18 C17 H17 118.7 . . ?
C17 C18 C19 119.0(4) . . ?
C17 C18 H18 120.5 . . ?
C19 C18 H18 120.5 . . ?
C20 C19 C18 119.2(3) . . ?
C20 C19 H19 120.4 . . ?
C18 C19 H19 120.4 . . ?
C19 C20 C21 119.8(3) . . ?
C19 C20 H20 120.1 . . ?
C21 C20 H20 120.1 . . ?
N4 C21 C20 120.5(3) . . ?
N4 C21 C22 113.4(3) . . ?
C20 C21 C22 126.2(3) . . ?
C23 C22 C27 121.7(3) . . ?
C23 C22 C21 123.5(3) . . ?
C27 C22 C21 114.8(3) . . ?
C24 C23 C22 120.1(3) . . ?
C24 C23 H23 119.9 . . ?
C22 C23 H23 119.9 . . ?
C23 C24 C25 119.4(3) . . ?
C23 C24 H24 120.3 . . ?
C25 C24 H24 120.3 . . ?
C26 C25 C24 120.8(4) . . ?
C26 C25 H25 119.6 . . ?
C24 C25 H25 119.6 . . ?
C25 C26 C27 121.9(3) . . ?
C25 C26 H26 119.0 . . ?
C27 C26 H26 119.0 . . ?
C26 C27 C22 116.1(3) . . ?
C26 C27 Ir1 129.0(3) . . ?
C22 C27 Ir1 114.8(3) . . ?
C28 O3 H3A 109.5 . . ?
O3 C28 C29 114.0(5) . . ?
O3 C28 H28A 108.7 . . ?
C29 C28 H28A 108.7 . . ?
O3 C28 H28B 108.7 . . ?
C29 C28 H28B 108.7 . . ?
H28A C28 H28B 107.6 . . ?
C28 C29 H29A 109.5 . . ?
C28 C29 H29B 109.5 . . ?
H29A C29 H29B 109.5 . . ?
C28 C29 H29C 109.5 . . ?
H29A C29 H29C 109.5 . . ?
H29B C29 H29C 109.5 . . ?
C30 O4 H4 109.5 . . ?
O4 C30 C31 110.1(4) . . ?
O4 C30 H30A 109.6 . . ?
C31 C30 H30A 109.6 . . ?
O4 C30 H30B 109.6 . . ?
C31 C30 H30B 109.6 . . ?
H30A C30 H30B 108.2 . . ?
C30 C31 H31A 109.5 . . ?
C30 C31 H31B 109.5 . . ?
H31A C31 H31B 109.5 . . ?
C30 C31 H31C 109.5 . . ?
H31A C31 H31C 109.5 . . ?
H31B C31 H31C 109.5 . . ?

loop_
_geom_bond_atom_site_label_1
_geom_bond_atom_site_label_2
_geom_bond_distance
_geom_bond_site_symmetry_2
_geom_bond_publ_flag
Ir1 C27 1.985(4) . ?
Ir1 C16 1.999(3) . ?
Ir1 N3 2.033(3) . ?
Ir1 N4 2.037(3) . ?
Ir1 N1 2.135(2) . ?
Ir1 O1 2.175(2) . ?
O1 C5 1.286(4) . ?
O2 C5 1.224(4) . ?
N1 C1 1.347(4) . ?
N1 C4 1.350(4) . ?
N2 C4 1.318(4) . ?
N2 C3 1.348(4) . ?
N3 C6 1.346(4) . ?
N3 C10 1.375(4) . ?
N4 C17 1.351(4) . ?
N4 C21 1.360(4) . ?
C1 C2 1.370(4) . ?
C1 H1 0.9300 . ?
C2 C3 1.369(5) . ?
C2 H2 0.9300 . ?
C3 H3 0.9300 . ?
C4 C5 1.524(4) . ?
C6 C7 1.372(5) . ?
C6 H6 0.9300 . ?
C7 C8 1.381(5) . ?
C7 H7 0.9300 . ?
C8 C9 1.390(5) . ?
C8 H8 0.9300 . ?
C9 C10 1.383(5) . ?
C9 H9 0.9300 . ?
C10 C11 1.467(4) . ?
C11 C12 1.403(4) . ?
C11 C16 1.405(5) . ?
C12 C13 1.389(5) . ?
C12 H12 0.9300 . ?
C13 C14 1.381(5) . ?
C13 H13 0.9300 . ?
C14 C15 1.389(5) . ?
C14 H14 0.9300 . ?
C15 C16 1.409(4) . ?
C15 H15 0.9300 . ?
C17 C18 1.367(5) . ?
C17 H17 0.9300 . ?
C18 C19 1.383(5) . ?
C18 H18 0.9300 . ?
C19 C20 1.381(5) . ?
C19 H19 0.9300 . ?
C20 C21 1.389(5) . ?
C20 H20 0.9300 . ?
C21 C22 1.463(5) . ?
C22 C23 1.399(5) . ?
C22 C27 1.425(4) . ?
C23 C24 1.380(5) . ?
C23 H23 0.9300 . ?
C24 C25 1.390(5) . ?
C24 H24 0.9300 . ?
C25 C26 1.387(5) . ?
C25 H25 0.9300 . ?
C26 C27 1.400(5) . ?
C26 H26 0.9300 . ?
O3 C28 1.402(5) . ?
O3 H3A 0.8200 . ?
C28 C29 1.416(7) . ?
C28 H28A 0.9700 . ?
C28 H28B 0.9700 . ?
C29 H29A 0.9600 . ?
C29 H29B 0.9600 . ?
C29 H29C 0.9600 . ?
O4 C30 1.453(5) . ?
O4 H4 0.8200 . ?
C30 C31 1.495(6) . ?
C30 H30A 0.9700 . ?
C30 H30B 0.9700 . ?
C31 H31A 0.9600 . ?
C31 H31B 0.9600 . ?
C31 H31C 0.9600 . ?

loop_
_geom_torsion_atom_site_label_1
_geom_torsion_atom_site_label_2
_geom_torsion_atom_site_label_3
_geom_torsion_atom_site_label_4
_geom_torsion
_geom_torsion_site_symmetry_1
_geom_torsion_site_symmetry_2
_geom_torsion_site_symmetry_3
_geom_torsion_site_symmetry_4
_geom_torsion_publ_flag
C27 Ir1 O1 C5 29.4(11) . . . . ?
C16 Ir1 O1 C5 -170.0(2) . . . . ?
N3 Ir1 O1 C5 -90.1(2) . . . . ?
N4 Ir1 O1 C5 93.5(2) . . . . ?
N1 Ir1 O1 C5 8.9(2) . . . . ?
C27 Ir1 N1 C1 -5.0(3) . . . . ?
C16 Ir1 N1 C1 -179.9(7) . . . . ?
N3 Ir1 N1 C1 -102.5(3) . . . . ?
N4 Ir1 N1 C1 75.0(3) . . . . ?
O1 Ir1 N1 C1 172.8(3) . . . . ?
C27 Ir1 N1 C4 -177.7(2) . . . . ?
C16 Ir1 N1 C4 7.5(9) . . . . ?
N3 Ir1 N1 C4 84.8(2) . . . . ?
N4 Ir1 N1 C4 -97.7(2) . . . . ?
O1 Ir1 N1 C4 0.2(2) . . . . ?
C27 Ir1 N3 C6 -87.5(3) . . . . ?
C16 Ir1 N3 C6 -176.9(3) . . . . ?
N4 Ir1 N3 C6 -138.3(11) . . . . ?
N1 Ir1 N3 C6 11.6(3) . . . . ?
O1 Ir1 N3 C6 87.2(3) . . . . ?
C27 Ir1 N3 C10 93.1(2) . . . . ?
C16 Ir1 N3 C10 3.7(2) . . . . ?
N4 Ir1 N3 C10 42.3(13) . . . . ?
N1 Ir1 N3 C10 -167.8(2) . . . . ?
O1 Ir1 N3 C10 -92.2(2) . . . . ?
C27 Ir1 N4 C17 179.3(3) . . . . ?
C16 Ir1 N4 C17 -91.2(3) . . . . ?
N3 Ir1 N4 C17 -129.3(11) . . . . ?
N1 Ir1 N4 C17 80.5(2) . . . . ?
O1 Ir1 N4 C17 4.9(2) . . . . ?
C27 Ir1 N4 C21 0.9(2) . . . . ?
C16 Ir1 N4 C21 90.5(2) . . . . ?
N3 Ir1 N4 C21 52.3(12) . . . . ?
N1 Ir1 N4 C21 -97.8(2) . . . . ?
O1 Ir1 N4 C21 -173.5(2) . . . . ?
C4 N1 C1 C2 2.6(5) . . . . ?
Ir1 N1 C1 C2 -169.9(2) . . . . ?
N1 C1 C2 C3 -1.4(5) . . . . ?
C4 N2 C3 C2 2.3(5) . . . . ?
C1 C2 C3 N2 -1.1(5) . . . . ?
C3 N2 C4 N1 -1.0(5) . . . . ?
C3 N2 C4 C5 178.7(3) . . . . ?
C1 N1 C4 N2 -1.4(5) . . . . ?
Ir1 N1 C4 N2 172.0(3) . . . . ?
C1 N1 C4 C5 178.9(3) . . . . ?
Ir1 N1 C4 C5 -7.8(4) . . . . ?
Ir1 O1 C5 O2 164.7(3) . . . . ?
Ir1 O1 C5 C4 -15.4(4) . . . . ?
N2 C4 C5 O2 15.7(5) . . . . ?
N1 C4 C5 O2 -164.5(3) . . . . ?
N2 C4 C5 O1 -164.2(3) . . . . ?
N1 C4 C5 O1 15.5(4) . . . . ?
C10 N3 C6 C7 0.8(5) . . . . ?
Ir1 N3 C6 C7 -178.6(3) . . . . ?
N3 C6 C7 C8 0.0(6) . . . . ?
C6 C7 C8 C9 -0.6(6) . . . . ?
C7 C8 C9 C10 0.5(6) . . . . ?
C6 N3 C10 C9 -0.9(5) . . . . ?
Ir1 N3 C10 C9 178.5(3) . . . . ?
C6 N3 C10 C11 178.0(3) . . . . ?
Ir1 N3 C10 C11 -2.5(4) . . . . ?
C8 C9 C10 N3 0.2(6) . . . . ?
C8 C9 C10 C11 -178.5(4) . . . . ?
N3 C10 C11 C12 178.7(3) . . . . ?
C9 C10 C11 C12 -2.5(6) . . . . ?
N3 C10 C11 C16 -1.0(4) . . . . ?
C9 C10 C11 C16 177.9(4) . . . . ?
C16 C11 C12 C13 0.4(5) . . . . ?
C10 C11 C12 C13 -179.2(3) . . . . ?
C11 C12 C13 C14 -0.7(6) . . . . ?
C12 C13 C14 C15 0.1(6) . . . . ?
C13 C14 C15 C16 0.9(5) . . . . ?
C12 C11 C16 C15 0.5(5) . . . . ?
C10 C11 C16 C15 -179.9(3) . . . . ?
C12 C11 C16 Ir1 -175.6(3) . . . . ?
C10 C11 C16 Ir1 4.0(4) . . . . ?
C14 C15 C16 C11 -1.1(5) . . . . ?
C14 C15 C16 Ir1 174.4(3) . . . . ?
C27 Ir1 C16 C11 -100.4(3) . . . . ?
N3 Ir1 C16 C11 -4.1(3) . . . . ?
N4 Ir1 C16 C11 179.0(3) . . . . ?
N1 Ir1 C16 C11 74.5(9) . . . . ?
O1 Ir1 C16 C11 81.6(3) . . . . ?
C27 Ir1 C16 C15 84.0(3) . . . . ?
N3 Ir1 C16 C15 -179.7(3) . . . . ?
N4 Ir1 C16 C15 3.4(3) . . . . ?
N1 Ir1 C16 C15 -101.0(8) . . . . ?
O1 Ir1 C16 C15 -93.9(3) . . . . ?
C21 N4 C17 C18 -0.4(4) . . . . ?
Ir1 N4 C17 C18 -178.7(2) . . . . ?
N4 C17 C18 C19 -0.1(5) . . . . ?
C17 C18 C19 C20 0.9(5) . . . . ?
C18 C19 C20 C21 -1.3(5) . . . . ?
C17 N4 C21 C20 0.0(4) . . . . ?
Ir1 N4 C21 C20 178.4(2) . . . . ?
C17 N4 C21 C22 -179.3(3) . . . . ?
Ir1 N4 C21 C22 -0.9(3) . . . . ?
C19 C20 C21 N4 0.8(5) . . . . ?
C19 C20 C21 C22 -180.0(3) . . . . ?
N4 C21 C22 C23 178.6(3) . . . . ?
C20 C21 C22 C23 -0.6(5) . . . . ?
N4 C21 C22 C27 0.2(4) . . . . ?
C20 C21 C22 C27 -179.1(3) . . . . ?
C27 C22 C23 C24 0.9(5) . . . . ?
C21 C22 C23 C24 -177.4(3) . . . . ?
C22 C23 C24 C25 -0.5(5) . . . . ?
C23 C24 C25 C26 -0.3(5) . . . . ?
C24 C25 C26 C27 0.7(5) . . . . ?
C25 C26 C27 C22 -0.3(5) . . . . ?
C25 C26 C27 Ir1 176.7(2) . . . . ?
C23 C22 C27 C26 -0.5(4) . . . . ?
C21 C22 C27 C26 178.0(3) . . . . ?
C23 C22 C27 Ir1 -177.9(2) . . . . ?
C21 C22 C27 Ir1 0.6(3) . . . . ?
C16 Ir1 C27 C26 86.4(3) . . . . ?
N3 Ir1 C27 C26 6.2(3) . . . . ?
N4 Ir1 C27 C26 -177.8(3) . . . . ?
N1 Ir1 C27 C26 -92.8(3) . . . . ?
O1 Ir1 C27 C26 -112.9(10) . . . . ?
C16 Ir1 C27 C22 -96.6(2) . . . . ?
N3 Ir1 C27 C22 -176.9(2) . . . . ?
N4 Ir1 C27 C22 -0.8(2) . . . . ?
N1 Ir1 C27 C22 84.2(2) . . . . ?
O1 Ir1 C27 C22 64.1(11) . . . . ?
